data_4310961
loop_
_publ_author_name
'Eva Sch\"on'
'Dietmar A. Plattner'
'Peter Chen'

_publ_section_title
;
 Defect-Induced Acceleration of a Solid-State Chemical Reaction in Zinc
 Alkoxide Single Crystals
;
_journal_name_full 'Inorganic Chemistry'
_journal_page_first 3164
_journal_page_last 3169
_journal_paper_doi 10.1021/ic030341o
_journal_volume 43
_journal_year 2004
_chemical_formula_sum 'C30 H46 N2 O4 Zn2'
_chemical_formula_weight 629.5
_chemical_name_systematic
; 
 ? 
;
_space_group_IT_number 15
_symmetry_cell_setting monoclinic
_symmetry_space_group_name_Hall '-C 2yc'
_symmetry_space_group_name_H-M 'C 1 2/c 1'
_atom_sites_solution_hydrogens geom
_atom_sites_solution_primary direct
_atom_sites_solution_secondary difmap
_audit_creation_method SHELXL
_cell_angle_alpha 90.00
_cell_angle_beta 136.67(6)
_cell_angle_gamma 90.00
_cell_formula_units_Z 8
_cell_length_a 24.424(22)
_cell_length_b 10.473(5)
_cell_length_c 18.653(11)
_cell_measurement_reflns_used 25
_cell_measurement_temperature 191
_cell_measurement_theta_max 16
_cell_measurement_theta_min 12
_cell_volume 3274(5)
_computing_cell_refinement CAD4
_computing_data_collection CAD4
_computing_molecular_graphics 'ORTEP (Johnson, 1976)'
_computing_structure_refinement 'SHELXL-93 (Sheldrick, 1993)'
_computing_structure_solution 'SHELXS-86 (Sheldrick, 1990)'
_diffrn_ambient_temperature 293(2)
_diffrn_measurement_method '\w scans'
_diffrn_radiation_monochromator graphite
_diffrn_radiation_source 'fine-focus sealed tube'
_diffrn_radiation_type MoK\a
_diffrn_radiation_wavelength 0.71069
_diffrn_reflns_av_R_equivalents 0.0152
_diffrn_reflns_av_sigmaI/netI 0.0169
_diffrn_reflns_limit_h_max 30
_diffrn_reflns_limit_h_min 0
_diffrn_reflns_limit_k_max 12
_diffrn_reflns_limit_k_min 0
_diffrn_reflns_limit_l_max 15
_diffrn_reflns_limit_l_min -22
_diffrn_reflns_number 3295
_diffrn_reflns_theta_max 26.02
_diffrn_reflns_theta_min 2.19
_diffrn_standards_decay_% 0
_diffrn_standards_interval_count N/A
_diffrn_standards_interval_time 3600
_diffrn_standards_number 3
_exptl_absorpt_coefficient_mu 1.498
_exptl_crystal_colour yellow
_exptl_crystal_density_diffrn 1.277
_exptl_crystal_description box
_exptl_crystal_F_000 1328
_exptl_crystal_size_max 0.3
_exptl_crystal_size_mid 0.3
_exptl_crystal_size_min 0.25
_refine_diff_density_max 0.290
_refine_diff_density_min -0.510
_refine_diff_density_rms 0.053
_refine_ls_extinction_method none
_refine_ls_goodness_of_fit_all 1.090
_refine_ls_goodness_of_fit_obs 1.112
_refine_ls_hydrogen_treatment refall
_refine_ls_matrix_type full
_refine_ls_number_parameters 264
_refine_ls_number_reflns 3087
_refine_ls_number_restraints 0
_refine_ls_restrained_S_all 1.112
_refine_ls_restrained_S_obs 1.112
_refine_ls_R_factor_all 0.0306
_refine_ls_R_factor_obs 0.0238
_refine_ls_shift/esd_max -0.001
_refine_ls_shift/esd_mean 0.000
_refine_ls_structure_factor_coef Fsqd
_refine_ls_weighting_details 'w=1/[\s^2^(Fo^2^)+(0.0345P)^2^+1.8037P] where P=(Fo^2^+2Fc^2^)/3'
_refine_ls_weighting_scheme calc
_refine_ls_wR_factor_all 0.0654
_refine_ls_wR_factor_obs 0.0606
_reflns_number_observed 2797
_reflns_number_total 3220
_reflns_observed_criterion >2sigma(I)
_cod_data_source_file ic030341o_s_1.cif
_cod_data_source_block XRD_1_1amodI
_cod_depositor_comments
;
The following automatic conversions were performed:

'_refine_ls_weighting_scheme' value 'calc
w=1/[\s^2^(Fo^2^)+(0.0345P)^2^+1.8037P] where P=(Fo^2^+2Fc^2^)/3' was
changed to 'calc'. New tag '_refine_ls_weighting_details' was
created. The value of the new tag was set to
'w=1/[\s^2^(Fo^2^)+(0.0345P)^2^+1.8037P] where P=(Fo^2^+2Fc^2^)/3'.

Automatic conversion script
Id: cif_fix_values 3143 2015-03-26 13:38:13Z robertas 
;
_cod_original_cell_volume 3274.1(39)
_cod_database_code 4310961

loop_
_symmetry_equiv_pos_as_xyz
'x, y, z'
'-x, y, -z+1/2'
'x+1/2, y+1/2, z'
'-x+1/2, y+1/2, -z+1/2'
'-x, -y, -z'
'x, -y, z-1/2'
'-x+1/2, -y+1/2, -z'
'x+1/2, -y+1/2, z-1/2'

loop_
_atom_site_aniso_label
_atom_site_aniso_U_11
_atom_site_aniso_U_22
_atom_site_aniso_U_33
_atom_site_aniso_U_23
_atom_site_aniso_U_13
_atom_site_aniso_U_12
Zn1 0.02260(11) 0.02957(12) 0.01709(11) -0.00188(7) 0.01360(9) -0.00105(8)
O2 0.0398(7) 0.0310(7) 0.0240(6) 0.0005(5) 0.0228(6) 0.0004(5)
C12 0.0261(9) 0.0518(11) 0.0301(9) 0.0042(8) 0.0220(8) 0.0089(8)
C13 0.0235(10) 0.094(2) 0.0460(14) -0.0070(13) 0.0219(11) 0.0044(11)
C14 0.061(2) 0.0535(14) 0.0485(14) 0.0124(11) 0.0434(13) 0.0244(12)
C15 0.0472(13) 0.070(2) 0.0483(13) 0.0061(12) 0.0416(12) 0.0077(12)
N1 0.0253(7) 0.0312(8) 0.0236(7) -0.0049(6) 0.0162(7) -0.0018(6)
C9 0.0394(11) 0.0306(10) 0.0292(9) -0.0079(8) 0.0204(9) -0.0060(8)
C10 0.091(2) 0.0417(14) 0.065(2) -0.0091(12) 0.062(2) -0.0190(14)
C11 0.0467(14) 0.0369(13) 0.052(2) -0.0032(11) 0.0191(13) 0.0061(11)
C1 0.0241(8) 0.0394(10) 0.0224(8) -0.0072(7) 0.0152(7) -0.0002(7)
C2 0.0235(8) 0.0445(10) 0.0204(8) 0.0016(7) 0.0152(7) 0.0054(7)
C3 0.0308(10) 0.0580(13) 0.0226(9) 0.0006(9) 0.0175(8) 0.0077(9)
C4 0.0399(11) 0.074(2) 0.0253(10) 0.0140(10) 0.0229(9) 0.0154(11)
C5 0.0416(11) 0.0572(14) 0.0383(11) 0.0214(11) 0.0293(10) 0.0133(10)
C6 0.0332(10) 0.0440(11) 0.0329(10) 0.0096(9) 0.0235(9) 0.0071(9)
C7 0.0234(8) 0.0386(10) 0.0227(8) 0.0045(7) 0.0165(7) 0.0058(7)
C8 0.071(2) 0.0367(13) 0.0543(15) 0.0080(11) 0.0444(15) 0.0005(12)
O1 0.0207(6) 0.0375(7) 0.0211(6) 0.0026(5) 0.0155(5) 0.0032(5)

loop_
_atom_site_label
_atom_site_type_symbol
_atom_site_fract_x
_atom_site_fract_y
_atom_site_fract_z
_atom_site_U_iso_or_equiv
_atom_site_thermal_displace_type
_atom_site_occupancy
_atom_site_calc_flag
_atom_site_refinement_flags
_atom_site_disorder_group
Zn1 Zn 0.449309(11) 0.13704(2) 0.138005(13) 0.02395(8) Uani 1 d . .
O2 O 0.41779(8) 0.28521(12) 0.05431(9) 0.0321(3) Uani 1 d . .
C12 C 0.37327(11) 0.1885(2) 0.20842(14) 0.0344(4) Uani 1 d . .
C13 C 0.29523(13) 0.1248(3) 0.1121(2) 0.0579(7) Uani 1 d . .
H131 H 0.2873(15) 0.1347(21) 0.0532(21) 0.052(7) Uiso 1 d . .
H132 H 0.2977(15) 0.0315(27) 0.1273(20) 0.057(7) Uiso 1 d . .
H133 H 0.2522(20) 0.1626(28) 0.0924(25) 0.081(10) Uiso 1 d . .
C14 C 0.3730(2) 0.3292(2) 0.1913(2) 0.0505(6) Uani 1 d . .
H141 H 0.3684(17) 0.3459(25) 0.1393(24) 0.067(8) Uiso 1 d . .
H142 H 0.3311(17) 0.3664(24) 0.1731(21) 0.059(8) Uiso 1 d . .
H143 H 0.4247(16) 0.3719(23) 0.2540(21) 0.056(7) Uiso 1 d . .
C15 C 0.38866(15) 0.1675(3) 0.3027(2) 0.0479(6) Uani 1 d . .
H151 H 0.3446(17) 0.1960(27) 0.2885(21) 0.067(8) Uiso 1 d . .
H152 H 0.4378(15) 0.2116(23) 0.3650(20) 0.051(7) Uiso 1 d . .
H153 H 0.3961(17) 0.0761(30) 0.3199(22) 0.074(9) Uiso 1 d . .
N1 N 0.39648(8) 0.00856(14) 0.02273(11) 0.0283(3) Uani 1 d . .
C9 C 0.40007(12) -0.1306(2) 0.0389(2) 0.0378(4) Uani 1 d . .
H9 H 0.3724(12) -0.1706(21) -0.0264(17) 0.037(5) Uiso 1 d . .
C10 C 0.3591(2) -0.1630(3) 0.0693(2) 0.0605(7) Uani 1 d . .
H101 H 0.3865(19) -0.1236(29) 0.1322(26) 0.079(10) Uiso 1 d . .
H102 H 0.3637(16) -0.2552(31) 0.0827(22) 0.073(8) Uiso 1 d . .
H103 H 0.2961(22) -0.1270(30) 0.0085(29) 0.096(11) Uiso 1 d . .
C11 C 0.4870(2) -0.1725(3) 0.1197(2) 0.0623(8) Uani 1 d . .
H111 H 0.5163(16) -0.1202(25) 0.1831(22) 0.060(8) Uiso 1 d . .
H112 H 0.4924(16) -0.2617(28) 0.1381(20) 0.065(8) Uiso 1 d . .
H113 H 0.5042(19) -0.1572(29) 0.0893(25) 0.075(10) Uiso 1 d . .
C1 C 0.36018(10) 0.0463(2) -0.06901(13) 0.0304(4) Uani 1 d . .
H1 H 0.3354(11) -0.0224(19) -0.1212(16) 0.031(5) Uiso 1 d . .
C2 C 0.35296(10) 0.1737(2) -0.10383(13) 0.0302(4) Uani 1 d . .
C3 C 0.31521(12) 0.1842(2) -0.20778(14) 0.0391(5) Uani 1 d . .
H3 H 0.2956(12) 0.1107(20) -0.2458(17) 0.034(6) Uiso 1 d . .
C4 C 0.31014(13) 0.2988(3) -0.2469(2) 0.0472(6) Uani 1 d . .
H4 H 0.2845(15) 0.3011(26) -0.3166(20) 0.062(7) Uiso 1 d . .
C5 C 0.34101(13) 0.4069(2) -0.1850(2) 0.0455(5) Uani 1 d . .
H5 H 0.3394(14) 0.4872(24) -0.2091(18) 0.051(7) Uiso 1 d . .
C6 C 0.37701(11) 0.4034(2) -0.08425(15) 0.0373(4) Uani 1 d . .
C7 C 0.38358(10) 0.2849(2) -0.04145(13) 0.0285(4) Uani 1 d . .
C8 C 0.4091(2) 0.5205(2) -0.0184(2) 0.0551(6) Uani 1 d . .
H81 H 0.3832(16) 0.5370(26) 0.0008(21) 0.063(8) Uiso 1 d . .
H82 H 0.4643(19) 0.5157(29) 0.0397(24) 0.081(10) Uiso 1 d . .
H83 H 0.4043(18) 0.5906(34) -0.0517(25) 0.085(9) Uiso 1 d . .
O1 O 0.43616(7) 0.12701(11) 0.22942(9) 0.0261(3) Uani 1 d . .

loop_
_atom_type_symbol
_atom_type_description
_atom_type_scat_dispersion_real
_atom_type_scat_dispersion_imag
_atom_type_scat_source
C C 0.0033 0.0016 'International Tables Vol C Tables 4.2.6.8 and 6.1.1.4'
H H 0.0000 0.0000 'International Tables Vol C Tables 4.2.6.8 and 6.1.1.4'
N N 0.0061 0.0033 'International Tables Vol C Tables 4.2.6.8 and 6.1.1.4'
O O 0.0106 0.0060 'International Tables Vol C Tables 4.2.6.8 and 6.1.1.4'
Zn Zn 0.2839 1.4301 'International Tables Vol C Tables 4.2.6.8 and 6.1.1.4'

loop_
_geom_angle_atom_site_label_1
_geom_angle_atom_site_label_2
_geom_angle_atom_site_label_3
_geom_angle
_geom_angle_site_symmetry_1
_geom_angle_site_symmetry_3
_geom_angle_publ_flag
O2 Zn1 O1 121.98(6) . . ?
O2 Zn1 O1 115.25(7) . 2_655 ?
O1 Zn1 O1 83.49(10) . 2_655 ?
O2 Zn1 N1 96.04(9) . . ?
O1 Zn1 N1 120.73(7) . . ?
O1 Zn1 N1 121.71(8) 2_655 . ?
O2 Zn1 Zn1 125.73(5) . 2_655 ?
O1 Zn1 Zn1 42.14(7) . 2_655 ?
O1 Zn1 Zn1 41.68(7) 2_655 2_655 ?
N1 Zn1 Zn1 138.12(6) . 2_655 ?
C7 O2 Zn1 125.97(12) . . ?
O1 C12 C14 109.7(2) . . ?
O1 C12 C15 107.7(2) . . ?
C14 C12 C15 110.2(2) . . ?
O1 C12 C13 107.3(2) . . ?
C14 C12 C13 111.6(2) . . ?
C15 C12 C13 110.2(2) . . ?
C1 N1 C9 117.0(2) . . ?
C1 N1 Zn1 119.98(14) . . ?
C9 N1 Zn1 122.95(12) . . ?
N1 C9 C10 110.0(2) . . ?
N1 C9 C11 108.6(2) . . ?
C10 C9 C11 113.1(3) . . ?
N1 C1 C2 128.6(2) . . ?
C7 C2 C3 119.2(2) . . ?
C7 C2 C1 125.1(2) . . ?
C3 C2 C1 115.6(2) . . ?
C4 C3 C2 121.0(2) . . ?
C3 C4 C5 119.4(2) . . ?
C6 C5 C4 122.4(2) . . ?
C5 C6 C7 119.2(2) . . ?
C5 C6 C8 122.2(2) . . ?
C7 C6 C8 118.6(2) . . ?
O2 C7 C2 123.6(2) . . ?
O2 C7 C6 117.6(2) . . ?
C2 C7 C6 118.7(2) . . ?
C12 O1 Zn1 124.15(12) . . ?
C12 O1 Zn1 125.43(12) . 2_655 ?
Zn1 O1 Zn1 96.18(10) . 2_655 ?

loop_
_geom_bond_atom_site_label_1
_geom_bond_atom_site_label_2
_geom_bond_distance
_geom_bond_site_symmetry_2
_geom_bond_publ_flag
Zn1 O2 1.9209(15) . ?
Zn1 O1 1.954(2) . ?
Zn1 O1 1.972(3) 2_655 ?
Zn1 N1 2.016(2) . ?
Zn1 Zn1 2.922(3) 2_655 ?
O2 C7 1.310(2) . ?
C12 O1 1.433(2) . ?
C12 C14 1.507(3) . ?
C12 C15 1.523(3) . ?
C12 C13 1.525(4) . ?
N1 C1 1.290(3) . ?
N1 C9 1.478(3) . ?
C9 C10 1.506(4) . ?
C9 C11 1.521(4) . ?
C1 C2 1.438(3) . ?
C2 C7 1.416(3) . ?
C2 C3 1.422(3) . ?
C3 C4 1.362(3) . ?
C4 C5 1.385(4) . ?
C5 C6 1.379(3) . ?
C6 C7 1.420(3) . ?
C6 C8 1.492(3) . ?
O1 Zn1 1.972(3) 2_655 ?
